data_1552846
loop_
_publ_author_name
'Sim\~oes, Ricardo G'
'Bernardes, Carlos E. S.'
'Joseph, Abhinav'
'M Piedade, M F\'atima'
'Kraus, Werner'
'Emmerling, Franziska'
'Diogo, Herm\'ino P'
'Minas da Piedade, Manuel E.'

_publ_section_title
;
 Polymorphism in Simvastatin: Twinning, Disorder, and Enantiotropic Phase
 Transitions.
;
_journal_issue 11
_journal_name_full 'Molecular pharmaceutics'
_journal_page_first 5349
_journal_page_last 5360
_journal_paper_doi 10.1021/acs.molpharmaceut.8b00818
_journal_volume 15
_journal_year 2018
_chemical_formula_sum 'C25 H38 O5'
_chemical_formula_weight 418.55
_space_group_crystal_system orthorhombic
_space_group_IT_number 19
_space_group_name_Hall 'P 2ac 2ab'
_space_group_name_H-M_alt 'P 21 21 21'
_atom_sites_solution_hydrogens mixed
_audit_creation_method SHELXL-2017/1
_cell_angle_alpha 90
_cell_angle_beta 90
_cell_angle_gamma 90
_cell_formula_units_Z 4
_cell_length_a 6.0587(3)
_cell_length_b 16.4386(10)
_cell_length_c 23.3475(14)
_cell_measurement_temperature 260(2)
_cell_volume 2325.3(2)
_computing_structure_refinement 'SHELXL-2017/1 (Sheldrick, 2017)'
_diffrn_ambient_temperature 260(2)
_diffrn_measured_fraction_theta_full 0.997
_diffrn_measured_fraction_theta_max 0.997
_diffrn_radiation_type MoK\a
_diffrn_radiation_wavelength 0.71073
_diffrn_reflns_av_R_equivalents 0.2277
_diffrn_reflns_av_unetI/netI 0.1297
_diffrn_reflns_Laue_measured_fraction_full 0.997
_diffrn_reflns_Laue_measured_fraction_max 0.997
_diffrn_reflns_limit_h_max 7
_diffrn_reflns_limit_h_min -8
_diffrn_reflns_limit_k_max 21
_diffrn_reflns_limit_k_min -21
_diffrn_reflns_limit_l_max 31
_diffrn_reflns_limit_l_min -31
_diffrn_reflns_number 68995
_diffrn_reflns_point_group_measured_fraction_full 0.998
_diffrn_reflns_point_group_measured_fraction_max 0.998
_diffrn_reflns_theta_full 25.242
_diffrn_reflns_theta_max 28.301
_diffrn_reflns_theta_min 2.478
_exptl_absorpt_coefficient_mu 0.081
_exptl_crystal_density_diffrn 1.196
_exptl_crystal_F_000 912
_refine_diff_density_max 0.380
_refine_diff_density_min -0.400
_refine_diff_density_rms 0.050
_refine_ls_abs_structure_details
;
 Flack x determined using 878 quotients [(I+)-(I-)]/[(I+)+(I-)]
 (Parsons, Flack and Wagner, Acta Cryst. B69 (2013) 249-259).
;
_refine_ls_abs_structure_Flack 0.7(6)
_refine_ls_extinction_method none
_refine_ls_goodness_of_fit_ref 1.065
_refine_ls_hydrogen_treatment mixed
_refine_ls_matrix_type full
_refine_ls_number_parameters 339
_refine_ls_number_reflns 5759
_refine_ls_number_restraints 0
_refine_ls_restrained_S_all 1.065
_refine_ls_R_factor_all 0.2101
_refine_ls_R_factor_gt 0.1079
_refine_ls_shift/su_max 0.000
_refine_ls_shift/su_mean 0.000
_refine_ls_structure_factor_coef Fsqd
_refine_ls_weighting_details 'w=1/[\s^2^(Fo^2^)+(0.0666P)^2^+2.0389P] where P=(Fo^2^+2Fc^2^)/3'
_refine_ls_weighting_scheme calc
_refine_ls_wR_factor_gt 0.1813
_refine_ls_wR_factor_ref 0.2085
_reflns_Friedel_coverage 0.748
_reflns_Friedel_fraction_full 1.000
_reflns_Friedel_fraction_max 1.000
_reflns_number_gt 3066
_reflns_number_total 5759
_reflns_threshold_expression 'I > 2\s(I)'
_cod_data_source_file mp8b00818_si_002.cif
_cod_data_source_block Simv_260K
_cod_database_code 1552846
_shelx_shelxl_version_number 2017/1
_shelx_space_group_comment
;
The symmetry employed for this shelxl refinement is uniquely defined
by the following loop, which should always be used as a source of
symmetry information in preference to the above space-group names.
They are only intended as comments.
;

loop_
_space_group_symop_operation_xyz
'x, y, z'
'-x+1/2, -y, z+1/2'
'-x, y+1/2, -z+1/2'
'x+1/2, -y+1/2, -z'

loop_
_atom_site_label
_atom_site_type_symbol
_atom_site_fract_x
_atom_site_fract_y
_atom_site_fract_z
_atom_site_U_iso_or_equiv
_atom_site_adp_type
_atom_site_occupancy
_atom_site_site_symmetry_order
_atom_site_calc_flag
_atom_site_refinement_flags_posn
_atom_site_refinement_flags_adp
O1 O 0.4313(7) 0.6227(2) 0.94592(17) 0.0466(11) Uani 1 1 d . .
O4 O 1.0226(6) 0.3783(2) 0.82358(16) 0.0407(10) Uani 1 1 d . .
C5 C 0.5683(10) 0.6273(3) 0.8945(2) 0.0338(13) Uani 1 1 d . .
O2 O 0.1920(8) 0.6717(3) 1.0058(2) 0.0665(14) Uani 1 1 d . .
O5 O 0.7944(9) 0.3510(3) 0.7516(2) 0.0794(17) Uani 1 1 d . .
O3 O 0.2449(11) 0.7150(3) 0.8288(2) 0.0779(17) Uani 1 1 d . .
C8 C 0.9669(9) 0.4476(3) 0.9311(2) 0.0335(13) Uani 1 1 d . .
C11 C 1.2859(10) 0.3523(4) 0.9886(3) 0.0438(15) Uani 1 1 d . .
C7 C 0.7543(10) 0.4916(4) 0.9104(3) 0.0398(14) Uani 1 1 d . .
C1 C 0.2927(9) 0.6825(4) 0.9619(3) 0.0399(14) Uani 1 1 d . .
C6 C 0.7794(10) 0.5835(4) 0.9090(3) 0.0390(14) Uani 1 1 d . .
C9 C 1.0282(10) 0.4698(4) 0.9939(2) 0.0393(14) Uani 1 1 d . .
C18 C 0.9527(13) 0.3867(4) 0.7704(3) 0.0561(19) Uani 1 1 d . .
C13 C 0.9594(9) 0.3552(3) 0.9226(3) 0.0373(14) Uani 1 1 d . .
C12 C 1.1765(9) 0.3159(3) 0.9393(3) 0.0371(14) Uani 1 1 d . .
C4 C 0.5987(10) 0.7127(4) 0.8744(3) 0.0425(15) Uani 1 1 d . .
H4A H 0.671722 0.712449 0.837441 0.051 Uiso 1 1 calc R U
H4B H 0.692694 0.741612 0.901207 0.051 Uiso 1 1 calc R U
C17 C 1.2643(10) 0.2534(4) 0.9115(3) 0.0484(16) Uani 1 1 d . .
C10 C 1.2191(11) 0.4195(4) 1.0139(3) 0.0470(16) Uani 1 1 d . .
C14 C 0.8907(9) 0.3283(4) 0.8622(3) 0.0391(15) Uani 1 1 d . .
C15 C 0.9293(12) 0.2382(4) 0.8522(4) 0.0497(18) Uani 1 1 d . .
C16 C 1.1646(11) 0.2114(4) 0.8618(3) 0.0522(18) Uani 1 1 d . .
C161 C 1.3158(12) 0.2193(5) 0.8092(3) 0.067(2) Uani 1 1 d . .
H16A H 1.249709 0.191909 0.777173 0.100 Uiso 1 1 calc R U
H16B H 1.335498 0.275822 0.800026 0.100 Uiso 1 1 calc R U
H16C H 1.456622 0.195253 0.817421 0.100 Uiso 1 1 calc R U
C3 C 0.3805(11) 0.7566(4) 0.8693(3) 0.0476(16) Uani 1 1 d . .
C2 C 0.2684(10) 0.7564(4) 0.9262(3) 0.0538(18) Uani 1 1 d . .
H2A H 0.323687 0.802312 0.948066 0.065 Uiso 1 1 calc R U
H2B H 0.112087 0.765543 0.919952 0.065 Uiso 1 1 calc R U
C91 C 0.8336(11) 0.4643(5) 1.0360(3) 0.0577(18) Uani 1 1 d . .
H91A H 0.713581 0.497070 1.022255 0.087 Uiso 1 1 calc R U
H91B H 0.786333 0.408756 1.039155 0.087 Uiso 1 1 calc R U
H91C H 0.879279 0.483695 1.072959 0.087 Uiso 1 1 calc R U
C19 C 1.0816(13) 0.4507(5) 0.7375(3) 0.066(2) Uani 1 1 d . .
C20 C 1.106(3) 0.4243(15) 0.6802(5) 0.308(17) Uani 1 1 d . .
H20A H 1.131751 0.366418 0.684685 0.369 Uiso 1 1 calc R U
H20B H 0.956506 0.428411 0.665522 0.369 Uiso 1 1 calc R U
C23 C 1.301(2) 0.4699(8) 0.7632(6) 0.170(7) Uani 1 1 d . .
H23A H 1.280641 0.487648 0.802056 0.255 Uiso 1 1 calc R U
H23B H 1.391563 0.422061 0.762719 0.255 Uiso 1 1 calc R U
H23C H 1.370534 0.512214 0.741516 0.255 Uiso 1 1 calc R U
C22A C 0.950(3) 0.5273(8) 0.7424(8) 0.236(11) Uani 1 1 d . .
H22A H 0.938777 0.542527 0.782018 0.355 Uiso 1 1 calc R U
H22B H 1.022433 0.569908 0.721474 0.355 Uiso 1 1 calc R U
H22C H 0.805341 0.518618 0.727008 0.355 Uiso 1 1 calc R U
C21 C 1.213(4) 0.4403(13) 0.6397(6) 0.302(16) Uani 1 1 d . .
H21A H 1.172535 0.405217 0.608540 0.453 Uiso 1 1 calc R U
H21B H 1.187967 0.495871 0.628997 0.453 Uiso 1 1 calc R U
H21C H 1.366571 0.432689 0.648527 0.453 Uiso 1 1 calc R U
H6A H 0.888(8) 0.591(3) 0.881(2) 0.019(13) Uiso 1 1 d . .
H9 H 1.062(9) 0.532(3) 0.989(2) 0.034(14) Uiso 1 1 d . .
H13 H 0.852(9) 0.339(3) 0.947(2) 0.031(15) Uiso 1 1 d . .
H6B H 0.841(9) 0.610(3) 0.945(3) 0.045(16) Uiso 1 1 d . .
H11 H 1.423(11) 0.325(3) 1.005(2) 0.049(16) Uiso 1 1 d . .
H5 H 0.495(9) 0.595(3) 0.865(2) 0.041(16) Uiso 1 1 d . .
H17 H 1.400(12) 0.233(4) 0.921(3) 0.058(19) Uiso 1 1 d . .
H16 H 1.173(9) 0.151(4) 0.870(2) 0.039(15) Uiso 1 1 d . .
H8 H 1.077(10) 0.471(3) 0.912(2) 0.034(15) Uiso 1 1 d . .
H3 H 0.415(11) 0.814(4) 0.851(2) 0.058(19) Uiso 1 1 d . .
H14 H 0.724(8) 0.340(3) 0.8593(18) 0.015(11) Uiso 1 1 d . .
H15B H 0.892(12) 0.218(4) 0.804(3) 0.07(2) Uiso 1 1 d . .
H10 H 1.297(12) 0.440(4) 1.043(3) 0.06(2) Uiso 1 1 d . .
H15A H 0.837(17) 0.219(6) 0.875(4) 0.11(4) Uiso 1 1 d . .
H3O H 0.246(19) 0.746(6) 0.801(4) 0.12(4) Uiso 1 1 d . .
H7A H 0.718(10) 0.474(3) 0.871(3) 0.049(17) Uiso 1 1 d . .
H7B H 0.641(10) 0.472(3) 0.935(2) 0.038(16) Uiso 1 1 d . .

loop_
_atom_site_aniso_label
_atom_site_aniso_U_11
_atom_site_aniso_U_22
_atom_site_aniso_U_33
_atom_site_aniso_U_23
_atom_site_aniso_U_13
_atom_site_aniso_U_12
O1 0.042(2) 0.047(3) 0.050(3) 0.004(2) 0.018(2) 0.008(2)
O4 0.036(2) 0.040(2) 0.046(2) -0.0101(19) -0.013(2) 0.0052(19)
C5 0.039(3) 0.033(3) 0.029(3) -0.006(3) 0.004(3) -0.004(3)
O2 0.054(3) 0.080(4) 0.065(3) -0.017(3) 0.021(3) -0.002(3)
O5 0.070(4) 0.094(4) 0.074(3) -0.026(3) -0.034(3) -0.007(3)
O3 0.097(4) 0.072(3) 0.064(3) 0.006(3) -0.047(3) -0.003(3)
C8 0.023(3) 0.033(3) 0.044(3) -0.007(3) 0.002(3) -0.002(3)
C11 0.026(3) 0.049(4) 0.056(4) 0.010(3) -0.003(3) 0.001(3)
C7 0.033(3) 0.047(4) 0.040(4) -0.006(3) 0.002(3) 0.000(3)
C1 0.027(3) 0.044(4) 0.049(4) -0.021(3) -0.005(3) -0.003(3)
C6 0.037(3) 0.037(3) 0.043(4) -0.003(3) 0.008(3) -0.002(3)
C9 0.039(3) 0.035(3) 0.044(3) -0.001(3) -0.001(3) -0.001(3)
C18 0.058(5) 0.056(4) 0.054(4) -0.021(4) -0.009(4) 0.016(4)
C13 0.024(3) 0.040(3) 0.048(4) -0.001(3) 0.001(3) -0.003(3)
C12 0.026(3) 0.038(3) 0.048(4) 0.005(3) -0.007(3) -0.001(3)
C4 0.039(4) 0.052(4) 0.037(3) 0.006(3) 0.003(3) 0.000(3)
C17 0.031(3) 0.037(3) 0.078(5) 0.004(3) -0.010(3) 0.002(3)
C10 0.036(4) 0.062(4) 0.043(4) 0.001(3) -0.004(3) -0.013(3)
C14 0.025(3) 0.039(3) 0.053(4) -0.012(3) -0.003(3) -0.003(3)
C15 0.043(4) 0.036(4) 0.070(5) -0.007(3) -0.004(4) -0.006(3)
C16 0.050(4) 0.029(3) 0.077(5) -0.011(3) -0.010(4) 0.008(3)
C161 0.047(4) 0.067(5) 0.086(5) -0.024(4) 0.000(4) 0.008(4)
C3 0.052(4) 0.040(4) 0.051(4) 0.005(3) -0.013(3) -0.002(3)
C2 0.037(3) 0.050(4) 0.075(5) -0.015(3) -0.016(3) 0.015(3)
C91 0.045(4) 0.078(5) 0.051(4) 0.002(4) 0.010(3) -0.003(4)
C19 0.062(5) 0.091(6) 0.044(4) 0.004(4) -0.002(4) 0.019(4)
C20 0.30(2) 0.56(4) 0.066(7) -0.105(14) 0.105(11) -0.27(3)
C23 0.156(13) 0.174(13) 0.180(13) 0.104(11) -0.069(11) -0.103(11)
C22A 0.29(2) 0.127(11) 0.297(19) 0.137(13) 0.172(19) 0.117(13)
C21 0.40(3) 0.40(3) 0.097(10) 0.067(15) 0.107(15) 0.25(3)

loop_
_atom_type_symbol
_atom_type_description
_atom_type_scat_dispersion_real
_atom_type_scat_dispersion_imag
_atom_type_scat_source
C C 0.0033 0.0016 'International Tables Vol C Tables 4.2.6.8 and 6.1.1.4'
H H 0.0000 0.0000 'International Tables Vol C Tables 4.2.6.8 and 6.1.1.4'
O O 0.0106 0.0060 'International Tables Vol C Tables 4.2.6.8 and 6.1.1.4'

loop_
_geom_angle_atom_site_label_1
_geom_angle_atom_site_label_2
_geom_angle_atom_site_label_3
_geom_angle
C1 O1 C5 123.0(5)
C18 O4 C14 117.7(5)
O1 C5 C4 112.1(4)
O1 C5 C6 105.8(4)
C4 C5 C6 114.6(5)
O1 C5 H5 107(3)
C4 C5 H5 110(3)
C6 C5 H5 107(3)
C3 O3 H3O 103(7)
C13 C8 C7 113.4(5)
C13 C8 C9 111.2(5)
C7 C8 C9 112.4(5)
C13 C8 H8 113(3)
C7 C8 H8 105(3)
C9 C8 H8 101(3)
C10 C11 C12 124.0(6)
C10 C11 H11 117(3)
C12 C11 H11 119(3)
C6 C7 C8 112.8(5)
C6 C7 H7A 106(3)
C8 C7 H7A 110(3)
C6 C7 H7B 115(3)
C8 C7 H7B 105(3)
H7A C7 H7B 108(5)
O2 C1 O1 116.3(6)
O2 C1 C2 123.3(5)
O1 C1 C2 120.4(5)
C5 C6 C7 113.3(5)
C5 C6 H6A 112(3)
C7 C6 H6A 102(3)
C5 C6 H6B 107(3)
C7 C6 H6B 117(3)
H6A C6 H6B 105(4)
C10 C9 C91 111.2(5)
C10 C9 C8 110.4(5)
C91 C9 C8 113.9(5)
C10 C9 H9 115(3)
C91 C9 H9 106(3)
C8 C9 H9 100(3)
O5 C18 O4 123.1(7)
O5 C18 C19 124.2(7)
O4 C18 C19 112.6(6)
C12 C13 C8 111.3(5)
C12 C13 C14 110.4(5)
C8 C13 C14 114.3(5)
C12 C13 H13 110(3)
C8 C13 H13 104(3)
C14 C13 H13 107(3)
C17 C12 C11 121.4(6)
C17 C12 C13 123.5(5)
C11 C12 C13 115.0(5)
C5 C4 C3 111.5(5)
C5 C4 H4A 109.3
C3 C4 H4A 109.3
C5 C4 H4B 109.3
C3 C4 H4B 109.3
H4A C4 H4B 108.0
C12 C17 C16 125.5(6)
C12 C17 H17 121(4)
C16 C17 H17 113(4)
C11 C10 C9 124.2(6)
C11 C10 H10 120(4)
C9 C10 H10 116(4)
O4 C14 C15 111.8(5)
O4 C14 C13 104.9(4)
C15 C14 C13 112.3(5)
O4 C14 H14 113(2)
C15 C14 H14 109(3)
C13 C14 H14 106(2)
C16 C15 C14 114.1(5)
C16 C15 H15B 104(4)
C14 C15 H15B 113(3)
C16 C15 H15A 115(7)
C14 C15 H15A 100(7)
H15B C15 H15A 112(8)
C17 C16 C15 111.5(6)
C17 C16 C161 110.1(6)
C15 C16 C161 114.8(6)
C17 C16 H16 107(3)
C15 C16 H16 111(3)
C161 C16 H16 102(3)
C16 C161 H16A 109.5
C16 C161 H16B 109.5
H16A C161 H16B 109.5
C16 C161 H16C 109.5
H16A C161 H16C 109.5
H16B C161 H16C 109.5
O3 C3 C2 109.1(6)
O3 C3 C4 109.1(5)
C2 C3 C4 109.1(5)
O3 C3 H3 106(3)
C2 C3 H3 117(3)
C4 C3 H3 107(4)
C1 C2 C3 117.2(5)
C1 C2 H2A 108.0
C3 C2 H2A 108.0
C1 C2 H2B 108.0
C3 C2 H2B 108.0
H2A C2 H2B 107.2
C9 C91 H91A 109.5
C9 C91 H91B 109.5
H91A C91 H91B 109.5
C9 C91 H91C 109.5
H91A C91 H91C 109.5
H91B C91 H91C 109.5
C20 C19 C23 110.7(11)
C20 C19 C22A 112.8(13)
C23 C19 C22A 105.4(12)
C20 C19 C18 108.6(10)
C23 C19 C18 113.6(7)
C22A C19 C18 105.7(8)
C21 C20 C19 138(2)
C21 C20 H20A 102.5
C19 C20 H20A 102.5
C21 C20 H20B 102.5
C19 C20 H20B 102.5
H20A C20 H20B 104.9
C19 C23 H23A 109.5
C19 C23 H23B 109.5
H23A C23 H23B 109.5
C19 C23 H23C 109.5
H23A C23 H23C 109.5
H23B C23 H23C 109.5
C19 C22A H22A 109.5
C19 C22A H22B 109.5
H22A C22A H22B 109.5
C19 C22A H22C 109.5
H22A C22A H22C 109.5
H22B C22A H22C 109.5
C20 C21 H21A 109.5
C20 C21 H21B 109.5
H21A C21 H21B 109.5
C20 C21 H21C 109.5
H21A C21 H21C 109.5
H21B C21 H21C 109.5

loop_
_geom_bond_atom_site_label_1
_geom_bond_atom_site_label_2
_geom_bond_distance
O1 C1 1.345(7)
O1 C5 1.462(6)
O4 C18 1.320(8)
O4 C14 1.458(7)
C5 C4 1.492(8)
C5 C6 1.506(8)
C5 H5 0.98(6)
O2 C1 1.208(7)
O5 C18 1.206(8)
O3 C3 1.428(8)
O3 H3O 0.83(10)
C8 C13 1.532(8)
C8 C7 1.554(8)
C8 C9 1.557(8)
C8 H8 0.90(6)
C11 C10 1.316(9)
C11 C12 1.456(8)
C11 H11 1.02(6)
C7 C6 1.518(8)
C7 H7A 0.99(6)
C7 H7B 0.94(6)
C1 C2 1.480(9)
C6 H6A 0.94(5)
C6 H6B 1.02(6)
C9 C10 1.496(9)
C9 C91 1.538(8)
C9 H9 1.04(6)
C18 C19 1.519(11)
C13 C12 1.516(8)
C13 C14 1.536(8)
C13 H13 0.91(5)
C12 C17 1.327(8)
C4 C3 1.511(9)
C4 H4A 0.9700
C4 H4B 0.9700
C17 C16 1.479(9)
C17 H17 0.92(7)
C10 H10 0.90(7)
C14 C15 1.517(9)
C14 H14 1.03(5)
C15 C16 1.509(10)
C15 H15B 1.19(7)
C15 H15A 0.84(10)
C16 C161 1.539(10)
C16 H16 1.00(6)
C161 H16A 0.9600
C161 H16B 0.9600
C161 H16C 0.9600
C3 C2 1.493(9)
C3 H3 1.06(6)
C2 H2A 0.9700
C2 H2B 0.9700
C91 H91A 0.9600
C91 H91B 0.9600
C91 H91C 0.9600
C19 C20 1.414(13)
C19 C23 1.490(14)
C19 C22A 1.493(14)
C20 C21 1.177(19)
C20 H20A 0.9700
C20 H20B 0.9700
C23 H23A 0.9600
C23 H23B 0.9600
C23 H23C 0.9600
C22A H22A 0.9600
C22A H22B 0.9600
C22A H22C 0.9600
C21 H21A 0.9600
C21 H21B 0.9600
C21 H21C 0.9600

loop_
_geom_torsion_atom_site_label_1
_geom_torsion_atom_site_label_2
_geom_torsion_atom_site_label_3
_geom_torsion_atom_site_label_4
_geom_torsion
C1 O1 C5 C4 20.4(7)
C1 O1 C5 C6 146.0(5)
C13 C8 C7 C6 -169.6(5)
C9 C8 C7 C6 63.2(7)
C5 O1 C1 O2 -178.7(5)
C5 O1 C1 C2 1.6(8)
O1 C5 C6 C7 74.7(6)
C4 C5 C6 C7 -161.3(5)
C8 C7 C6 C5 -174.5(5)
C13 C8 C9 C10 45.7(7)
C7 C8 C9 C10 174.0(5)
C13 C8 C9 C91 -80.2(6)
C7 C8 C9 C91 48.2(7)
C14 O4 C18 O5 -5.0(9)
C14 O4 C18 C19 170.5(5)
C7 C8 C13 C12 175.8(5)
C9 C8 C13 C12 -56.4(7)
C7 C8 C13 C14 49.9(7)
C9 C8 C13 C14 177.7(5)
C10 C11 C12 C17 172.3(6)
C10 C11 C12 C13 -7.2(9)
C8 C13 C12 C17 -142.7(6)
C14 C13 C12 C17 -14.7(8)
C8 C13 C12 C11 36.8(7)
C14 C13 C12 C11 164.8(5)
O1 C5 C4 C3 -50.8(7)
C6 C5 C4 C3 -171.4(5)
C11 C12 C17 C16 178.9(6)
C13 C12 C17 C16 -1.7(10)
C12 C11 C10 C9 -2.9(10)
C91 C9 C10 C11 110.5(7)
C8 C9 C10 C11 -16.9(8)
C18 O4 C14 C15 78.5(6)
C18 O4 C14 C13 -159.5(5)
C12 C13 C14 O4 -79.4(5)
C8 C13 C14 O4 47.0(6)
C12 C13 C14 C15 42.2(7)
C8 C13 C14 C15 168.6(5)
O4 C14 C15 C16 60.9(8)
C13 C14 C15 C16 -56.7(8)
C12 C17 C16 C15 -10.1(10)
C12 C17 C16 C161 118.4(7)
C14 C15 C16 C17 38.8(9)
C14 C15 C16 C161 -87.3(8)
C5 C4 C3 O3 -60.4(7)
C5 C4 C3 C2 58.7(7)
O2 C1 C2 C3 -172.1(6)
O1 C1 C2 C3 7.6(8)
O3 C3 C2 C1 82.2(7)
C4 C3 C2 C1 -36.8(7)
O5 C18 C19 C20 -41.2(14)
O4 C18 C19 C20 143.3(12)
O5 C18 C19 C23 -164.9(10)
O4 C18 C19 C23 19.7(11)
O5 C18 C19 C22A 80.1(12)
O4 C18 C19 C22A -95.4(11)
C23 C19 C20 C21 -39(4)
C22A C19 C20 C21 79(4)
C18 C19 C20 C21 -165(3)
